data_4311130
loop_
_publ_author_name
'Ratnasabapathy G. Iyer'
'Mercouri G. Kanatzidis'

_publ_section_title
;
 [Mn2(AsS4)4]8- and [Cd2(AsS4)2(AsS5)2]8-: Discrete Clusters with High
 Negative Charge from Alkali Metal Polythioarsenate Fluxes
;
_journal_name_full 'Inorganic Chemistry'
_journal_page_first 3656
_journal_page_last 3662
_journal_paper_doi 10.1021/ic049905u
_journal_volume 43
_journal_year 2004
_chemical_formula_sum 'As2 Cd Rb4 S9'
_chemical_formula_weight 892.66
_chemical_name_systematic
; 
 ? 
;
_space_group_IT_number 2
_symmetry_cell_setting triclinic
_symmetry_space_group_name_Hall '-P 1'
_symmetry_space_group_name_H-M 'P -1'
_atom_sites_solution_hydrogens geom
_atom_sites_solution_primary direct
_atom_sites_solution_secondary difmap
_audit_creation_method SHELXL-97
_cell_angle_alpha 111.700(6)
_cell_angle_beta 108.744(5)
_cell_angle_gamma 90.163(5)
_cell_formula_units_Z 2
_cell_length_a 9.122(2)
_cell_length_b 9.285(2)
_cell_length_c 12.400(3)
_cell_measurement_temperature 293(2)
_cell_volume 915.2(4)
_computing_structure_refinement 'SHELXL-97 (Sheldrick, 1997)'
_computing_structure_solution 'SHELXS-97 (Sheldrick, 1990)'
_diffrn_ambient_temperature 293(2)
_diffrn_measured_fraction_theta_full 0.942
_diffrn_measured_fraction_theta_max 0.942
_diffrn_radiation_monochromator graphite
_diffrn_radiation_source 'fine-focus sealed tube'
_diffrn_radiation_type MoK\a
_diffrn_radiation_wavelength 0.71073
_diffrn_reflns_av_R_equivalents 0.0502
_diffrn_reflns_av_sigmaI/netI 0.0617
_diffrn_reflns_limit_h_max 12
_diffrn_reflns_limit_h_min -11
_diffrn_reflns_limit_k_max 11
_diffrn_reflns_limit_k_min -12
_diffrn_reflns_limit_l_max 16
_diffrn_reflns_limit_l_min -15
_diffrn_reflns_number 9225
_diffrn_reflns_theta_full 28.30
_diffrn_reflns_theta_max 28.30
_diffrn_reflns_theta_min 1.88
_exptl_absorpt_coefficient_mu 16.349
_exptl_crystal_density_diffrn 3.239
_exptl_crystal_density_method 'not measured'
_exptl_crystal_F_000 812
_refine_diff_density_max 1.509
_refine_diff_density_min -1.611
_refine_diff_density_rms 0.280
_refine_ls_extinction_method none
_refine_ls_goodness_of_fit_ref 1.050
_refine_ls_hydrogen_treatment mixed
_refine_ls_matrix_type full
_refine_ls_number_parameters 173
_refine_ls_number_reflns 4291
_refine_ls_number_restraints 0
_refine_ls_restrained_S_all 1.050
_refine_ls_R_factor_all 0.0666
_refine_ls_R_factor_gt 0.0501
_refine_ls_shift/su_max 0.007
_refine_ls_shift/su_mean 0.001
_refine_ls_structure_factor_coef Fsqd
_refine_ls_weighting_details 'calc w=1/[\s^2^(Fo^2^)+(0.0594P)^2^+2.8034P] where P=(Fo^2^+2Fc^2^)/3'
_refine_ls_weighting_scheme calc
_refine_ls_wR_factor_gt 0.1123
_refine_ls_wR_factor_ref 0.1190
_reflns_number_gt 3454
_reflns_number_total 4291
_reflns_threshold_expression >2sigma(I)
_cod_data_source_file ic049905usi20040123_095251_4.cif
_cod_data_source_block 933e0x
_cod_database_code 4311130

loop_
_symmetry_equiv_pos_as_xyz
'x, y, z'
'-x, -y, -z'

loop_
_atom_site_label
_atom_site_type_symbol
_atom_site_fract_x
_atom_site_fract_y
_atom_site_fract_z
_atom_site_U_iso_or_equiv
_atom_site_adp_type
_atom_site_occupancy
_atom_site_symmetry_multiplicity
_atom_site_calc_flag
_atom_site_refinement_flags
_atom_site_disorder_assembly
_atom_site_disorder_group
Cd1 Cd 0.35204(7) 0.30678(7) 0.43648(6) 0.01781(15) Uani 1 1 d . . .
Rb1 Rb -0.10675(9) 0.22178(9) 0.47337(8) 0.01899(18) Uani 1 1 d . . .
Rb2 Rb 0.47052(9) 0.19040(9) 0.74460(8) 0.01980(19) Uani 1 1 d . . .
Rb3 Rb -0.23157(10) -0.06339(10) -0.00229(8) 0.0232(2) Uani 1 1 d . . .
Rb4 Rb 0.04659(11) 0.51056(10) 0.83774(9) 0.0286(2) Uani 1 1 d . . .
As1 As 0.10445(9) -0.03881(9) 0.26860(7) 0.01118(17) Uani 1 1 d . . .
As2 As 0.5734(2) 0.3607(2) 1.2344(2) 0.0120(3) Uani 0.838(6) 1 d P . .
As22 As 0.5628(14) 0.4050(13) 1.2725(12) 0.020(2) Uani 0.162(6) 1 d P . .
S1 S 0.1424(3) -0.2010(2) 0.1077(2) 0.0203(4) Uani 1 1 d . . .
S2 S 0.3116(2) 0.0155(2) 0.43299(19) 0.0151(4) Uani 1 1 d . . .
S4 S 0.0684(2) 0.1873(2) 0.2553(2) 0.0172(4) Uani 1 1 d . . .
S5 S -0.0980(2) -0.1370(2) 0.2843(2) 0.0186(4) Uani 1 1 d . . .
S6 S 0.2384(3) 0.4602(3) 0.6210(2) 0.0244(5) Uani 1 1 d . . .
S3 S 0.6447(3) 0.5242(3) 0.7932(2) 0.0138(6) Uani 0.838(6) 1 d P . .
S7 S 0.3479(4) 0.5671(4) 0.3844(3) 0.0143(6) Uani 0.838(6) 1 d P . .
S8 S 0.5242(2) 0.1819(2) 0.2917(2) 0.0167(4) Uani 1 1 d . . .
S9 S 0.5972(3) 0.2775(3) 1.0586(2) 0.0197(7) Uani 0.838(6) 1 d P . .
S99 S 0.534(3) 0.384(2) 1.092(2) 0.061(7) Uani 0.162(6) 1 d P . .
S10 S 0.397(3) 0.546(2) 0.3580(17) 0.023(4) Uani 0.162(6) 1 d P . .

loop_
_atom_site_aniso_label
_atom_site_aniso_U_11
_atom_site_aniso_U_22
_atom_site_aniso_U_33
_atom_site_aniso_U_23
_atom_site_aniso_U_13
_atom_site_aniso_U_12
Cd1 0.0232(3) 0.0133(3) 0.0141(3) 0.0025(2) 0.0063(2) -0.0046(2)
Rb1 0.0199(4) 0.0185(4) 0.0150(4) 0.0038(3) 0.0049(3) 0.0007(3)
Rb2 0.0200(4) 0.0173(4) 0.0228(5) 0.0092(3) 0.0068(3) 0.0016(3)
Rb3 0.0228(4) 0.0218(4) 0.0183(5) 0.0072(4) -0.0005(3) -0.0041(3)
Rb4 0.0388(5) 0.0173(4) 0.0214(5) -0.0003(4) 0.0093(4) -0.0025(4)
As1 0.0128(4) 0.0090(4) 0.0095(4) 0.0018(3) 0.0032(3) -0.0004(3)
As2 0.0142(5) 0.0079(9) 0.0114(9) 0.0010(7) 0.0045(6) -0.0007(6)
As22 0.033(4) 0.003(4) 0.023(6) 0.008(4) 0.004(4) -0.005(3)
S1 0.0252(11) 0.0188(10) 0.0111(11) -0.0004(8) 0.0063(8) 0.0021(8)
S2 0.0158(9) 0.0140(9) 0.0098(10) 0.0028(8) -0.0004(8) -0.0019(7)
S4 0.0205(10) 0.0124(9) 0.0180(11) 0.0078(8) 0.0038(8) 0.0009(7)
S5 0.0168(10) 0.0180(10) 0.0200(11) 0.0065(9) 0.0064(8) -0.0031(8)
S6 0.0245(11) 0.0173(10) 0.0238(13) -0.0033(9) 0.0121(10) -0.0076(8)
S3 0.0167(12) 0.0121(11) 0.0111(13) 0.0041(9) 0.0034(9) 0.0023(8)
S7 0.0188(15) 0.0105(13) 0.0118(16) -0.0005(12) 0.0086(11) 0.0007(11)
S8 0.0197(10) 0.0096(9) 0.0198(11) 0.0061(8) 0.0054(8) 0.0004(7)
S9 0.0250(13) 0.0208(14) 0.0090(13) -0.0003(10) 0.0077(10) -0.0017(10)
S99 0.12(2) 0.025(10) 0.039(12) 0.005(8) 0.039(13) -0.017(11)
S10 0.043(12) 0.014(7) 0.009(8) -0.002(6) 0.012(7) 0.009(7)

loop_
_atom_type_symbol
_atom_type_description
_atom_type_scat_dispersion_real
_atom_type_scat_dispersion_imag
_atom_type_scat_source
S S 0.1246 0.1234 'International Tables Vol C Tables 4.2.6.8 and 6.1.1.4'
As As 0.0499 2.0058 'International Tables Vol C Tables 4.2.6.8 and 6.1.1.4'
Rb Rb -0.9393 2.9676 'International Tables Vol C Tables 4.2.6.8 and 6.1.1.4'
Cd Cd -0.8075 1.2024 'International Tables Vol C Tables 4.2.6.8 and 6.1.1.4'

loop_
_geom_angle_atom_site_label_1
_geom_angle_atom_site_label_2
_geom_angle_atom_site_label_3
_geom_angle
_geom_angle_site_symmetry_1
_geom_angle_site_symmetry_3
_geom_angle_publ_flag
S10 Cd1 S8 94.1(5) 2_666 . ?
S10 Cd1 S2 103.7(4) 2_666 . ?
S8 Cd1 S2 85.00(6) . . ?
S10 Cd1 S4 169.5(5) 2_666 . ?
S8 Cd1 S4 96.30(7) . . ?
S2 Cd1 S4 78.52(6) . . ?
S10 Cd1 S7 89.2(4) 2_666 . ?
S8 Cd1 S7 90.63(9) . . ?
S2 Cd1 S7 166.70(9) . . ?
S4 Cd1 S7 89.51(8) . . ?
S10 Cd1 S6 73.7(5) 2_666 . ?
S8 Cd1 S6 167.85(7) . . ?
S2 Cd1 S6 97.81(7) . . ?
S4 Cd1 S6 95.84(7) . . ?
S7 Cd1 S6 89.09(9) . . ?
S10 Cd1 S10 88.1(6) 2_666 . ?
S8 Cd1 S10 77.9(4) . . ?
S2 Cd1 S10 160.0(4) . . ?
S4 Cd1 S10 92.9(4) . . ?
S7 Cd1 S10 12.9(4) . . ?
S6 Cd1 S10 101.1(4) . . ?
S10 Cd1 S7 12.8(4) 2_666 2_666 ?
S8 Cd1 S7 81.37(9) . 2_666 ?
S2 Cd1 S7 102.93(8) . 2_666 ?
S4 Cd1 S7 177.09(9) . 2_666 ?
S7 Cd1 S7 88.78(10) . 2_666 ?
S6 Cd1 S7 86.48(9) . 2_666 ?
S10 Cd1 S7 84.9(4) . 2_666 ?
S10 Cd1 Rb2 56.9(4) 2_666 . ?
S8 Cd1 Rb2 112.36(5) . . ?
S2 Cd1 Rb2 53.99(5) . . ?
S4 Cd1 Rb2 119.43(5) . . ?
S7 Cd1 Rb2 138.85(8) . . ?
S6 Cd1 Rb2 61.33(6) . . ?
S10 Cd1 Rb2 143.2(4) . . ?
S7 Cd1 Rb2 63.24(7) 2_666 . ?
S10 Cd1 Rb1 119.3(5) 2_666 . ?
S8 Cd1 Rb1 141.78(5) . . ?
S2 Cd1 Rb1 70.31(5) . . ?
S4 Cd1 Rb1 51.38(5) . . ?
S7 Cd1 Rb1 106.68(7) . . ?
S6 Cd1 Rb1 49.29(5) . . ?
S10 Cd1 Rb1 118.2(5) . . ?
S7 Cd1 Rb1 131.44(8) 2_666 . ?
Rb2 Cd1 Rb1 76.45(2) . . ?
S5 Rb1 S8 86.67(5) . 1_455 ?
S5 Rb1 S5 89.53(6) . 2_556 ?
S8 Rb1 S5 138.89(5) 1_455 2_556 ?
S5 Rb1 S6 115.91(6) . . ?
S8 Rb1 S6 144.66(6) 1_455 . ?
S5 Rb1 S6 71.68(6) 2_556 . ?
S5 Rb1 S7 140.04(7) . 2_566 ?
S8 Rb1 S7 64.47(7) 1_455 2_566 ?
S5 Rb1 S7 94.80(7) 2_556 2_566 ?
S6 Rb1 S7 103.08(7) . 2_566 ?
S5 Rb1 S4 63.06(5) . . ?
S8 Rb1 S4 97.83(6) 1_455 . ?
S5 Rb1 S4 116.61(5) 2_556 . ?
S6 Rb1 S4 72.23(6) . . ?
S7 Rb1 S4 143.36(7) 2_566 . ?
S5 Rb1 S2 77.72(5) . 2_556 ?
S8 Rb1 S2 76.99(5) 1_455 2_556 ?
S5 Rb1 S2 62.23(5) 2_556 2_556 ?
S6 Rb1 S2 131.98(6) . 2_556 ?
S7 Rb1 S2 69.55(6) 2_566 2_556 ?
S4 Rb1 S2 140.73(5) . 2_556 ?
S5 Rb1 S6 125.36(6) . 2_566 ?
S8 Rb1 S6 61.42(5) 1_455 2_566 ?
S5 Rb1 S6 143.87(6) 2_556 2_566 ?
S6 Rb1 S6 83.25(6) . 2_566 ?
S7 Rb1 S6 65.50(7) 2_566 2_566 ?
S4 Rb1 S6 77.87(5) . 2_566 ?
S2 Rb1 S6 128.20(5) 2_556 2_566 ?
S5 Rb1 As1 34.14(4) . . ?
S8 Rb1 As1 106.47(5) 1_455 . ?
S5 Rb1 As1 92.23(4) 2_556 . ?
S6 Rb1 As1 84.58(5) . . ?
S7 Rb1 As1 170.93(6) 2_566 . ?
S4 Rb1 As1 34.36(3) . . ?
S2 Rb1 As1 109.04(4) 2_556 . ?
S6 Rb1 As1 111.25(4) 2_566 . ?
S5 Rb1 As2 99.78(5) . 1_454 ?
S8 Rb1 As2 31.85(4) 1_455 1_454 ?
S5 Rb1 As2 165.00(5) 2_556 1_454 ?
S6 Rb1 As2 113.73(6) . 1_454 ?
S7 Rb1 As2 70.52(7) 2_566 1_454 ?
S4 Rb1 As2 78.26(5) . 1_454 ?
S2 Rb1 As2 108.07(5) 2_556 1_454 ?
S6 Rb1 As2 32.43(5) 2_566 1_454 ?
As1 Rb1 As2 102.09(4) . 1_454 ?
S5 Rb1 Rb4 141.84(5) . . ?
S8 Rb1 Rb4 121.72(5) 1_455 . ?
S5 Rb1 Rb4 52.34(4) 2_556 . ?
S6 Rb1 Rb4 56.05(4) . . ?
S7 Rb1 Rb4 57.26(6) 2_566 . ?
S4 Rb1 Rb4 128.18(4) . . ?
S2 Rb1 Rb4 84.23(4) 2_556 . ?
S6 Rb1 Rb4 92.16(4) 2_566 . ?
As1 Rb1 Rb4 131.81(3) . . ?
As2 Rb1 Rb4 117.81(4) 1_454 . ?
S5 Rb1 As22 106.85(19) . 1_454 ?
S8 Rb1 As22 32.90(14) 1_455 1_454 ?
S5 Rb1 As22 158.2(2) 2_556 1_454 ?
S6 Rb1 As22 111.80(15) . 1_454 ?
S7 Rb1 As22 63.4(2) 2_566 1_454 ?
S4 Rb1 As22 84.2(2) . 1_454 ?
S2 Rb1 As22 106.46(16) 2_556 1_454 ?
S6 Rb1 As22 28.75(14) 2_566 1_454 ?
As1 Rb1 As22 109.4(2) . 1_454 ?
As2 Rb1 As22 7.58(18) 1_454 1_454 ?
Rb4 Rb1 As22 110.44(19) . 1_454 ?
S3 Rb2 S5 122.45(6) . 2_556 ?
S3 Rb2 S8 150.92(6) . 2_656 ?
S5 Rb2 S8 86.61(5) 2_556 2_656 ?
S3 Rb2 S2 103.78(6) . . ?
S5 Rb2 S2 80.81(6) 2_556 . ?
S8 Rb2 S2 80.19(5) 2_656 . ?
S3 Rb2 S1 72.81(6) . 2_656 ?
S5 Rb2 S1 151.95(6) 2_556 2_656 ?
S8 Rb2 S1 80.40(5) 2_656 2_656 ?
S2 Rb2 S1 120.71(5) . 2_656 ?
S3 Rb2 S9 90.91(6) . . ?
S5 Rb2 S9 92.55(6) 2_556 . ?
S8 Rb2 S9 86.31(6) 2_656 . ?
S2 Rb2 S9 165.25(6) . . ?
S1 Rb2 S9 62.05(6) 2_656 . ?
S3 Rb2 S2 92.09(6) . 2_656 ?
S5 Rb2 S2 132.83(6) 2_556 2_656 ?
S8 Rb2 S2 64.96(5) 2_656 2_656 ?
S2 Rb2 S2 58.72(6) . 2_656 ?
S1 Rb2 S2 62.25(5) 2_656 2_656 ?
S9 Rb2 S2 120.30(6) . 2_656 ?
S3 Rb2 S10 27.9(3) . 2_666 ?
S5 Rb2 S10 121.0(4) 2_556 2_666 ?
S8 Rb2 S10 139.3(3) 2_656 2_666 ?
S2 Rb2 S10 76.1(3) . 2_666 ?
S1 Rb2 S10 83.9(4) 2_656 2_666 ?
S9 Rb2 S10 118.4(3) . 2_666 ?
S2 Rb2 S10 74.5(3) 2_656 2_666 ?
S3 Rb2 S99 40.6(3) . 2_667 ?
S5 Rb2 S99 87.2(4) 2_556 2_667 ?
S8 Rb2 S99 156.8(3) 2_656 2_667 ?
S2 Rb2 S99 120.8(4) . 2_667 ?
S1 Rb2 S99 95.0(4) 2_656 2_667 ?
S9 Rb2 S99 71.6(3) . 2_667 ?
S2 Rb2 S99 132.7(3) 2_656 2_667 ?
S10 Rb2 S99 61.6(4) 2_666 2_667 ?
S3 Rb2 S6 60.86(5) . . ?
S5 Rb2 S6 67.85(5) 2_556 . ?
S8 Rb2 S6 143.28(6) 2_656 . ?
S2 Rb2 S6 70.32(5) . . ?
S1 Rb2 S6 133.52(5) 2_656 . ?
S9 Rb2 S6 119.42(6) . . ?
S2 Rb2 S6 113.62(5) 2_656 . ?
S10 Rb2 S6 53.3(4) 2_666 . ?
S99 Rb2 S6 51.6(4) 2_667 . ?
S3 Rb2 S7 32.67(7) . 2_666 ?
S5 Rb2 S7 127.23(7) 2_556 2_666 ?
S8 Rb2 S7 131.12(7) 2_656 2_666 ?
S2 Rb2 S7 73.38(6) . 2_666 ?
S1 Rb2 S7 78.99(7) 2_656 2_666 ?
S9 Rb2 S7 120.61(7) . 2_666 ?
S2 Rb2 S7 66.19(6) 2_656 2_666 ?
S10 Rb2 S7 8.4(3) 2_666 2_666 ?
S99 Rb2 S7 69.1(3) 2_667 2_666 ?
S6 Rb2 S7 60.36(6) . 2_666 ?
S3 Rb2 S99 83.3(3) . . ?
S5 Rb2 S99 83.7(4) 2_556 . ?
S8 Rb2 S99 100.4(3) 2_656 . ?
S2 Rb2 S99 164.4(4) . . ?
S1 Rb2 S99 74.5(4) 2_656 . ?
S9 Rb2 S99 17.2(4) . . ?
S2 Rb2 S99 135.7(4) 2_656 . ?
S10 Rb2 S99 111.1(4) 2_666 . ?
S99 Rb2 S99 56.6(6) 2_667 . ?
S6 Rb2 S99 102.3(4) . . ?
S7 Rb2 S99 115.7(3) 2_666 . ?
S1 Rb3 S4 78.77(5) 2 . ?
S1 Rb3 S9 62.02(6) 2 1_454 ?
S4 Rb3 S9 80.21(6) . 1_454 ?
S1 Rb3 S8 78.33(5) 2 2 ?
S4 Rb3 S8 156.25(5) . 2 ?
S9 Rb3 S8 83.58(6) 1_454 2 ?
S1 Rb3 S9 132.24(6) 2 2_556 ?
S4 Rb3 S9 135.93(6) . 2_556 ?
S9 Rb3 S9 88.90(6) 1_454 2_556 ?
S8 Rb3 S9 60.39(6) 2 2_556 ?
S1 Rb3 S99 139.6(4) 2 2_556 ?
S4 Rb3 S99 140.4(3) . 2_556 ?
S9 Rb3 S99 107.0(4) 1_454 2_556 ?
S8 Rb3 S99 61.5(4) 2 2_556 ?
S9 Rb3 S99 18.3(4) 2_556 2_556 ?
S1 Rb3 S3 120.93(6) 2 1_444 ?
S4 Rb3 S3 142.17(5) . 1_444 ?
S9 Rb3 S3 136.85(6) 1_454 1_444 ?
S8 Rb3 S3 58.16(5) 2 1_444 ?
S9 Rb3 S3 56.43(6) 2_556 1_444 ?
S99 Rb3 S3 39.4(4) 2_556 1_444 ?
S1 Rb3 S1 103.72(5) 2 . ?
S4 Rb3 S1 60.00(5) . . ?
S9 Rb3 S1 140.06(6) 1_454 . ?
S8 Rb3 S1 132.52(5) 2 . ?
S9 Rb3 S1 121.37(6) 2_556 . ?
S99 Rb3 S1 106.1(4) 2_556 . ?
S3 Rb3 S1 83.03(5) 1_444 . ?
S1 Rb3 As1 108.20(5) 2 . ?
S4 Rb3 As1 35.44(4) . . ?
S9 Rb3 As1 111.15(5) 1_454 . ?
S8 Rb3 As1 165.27(4) 2 . ?
S9 Rb3 As1 117.79(5) 2_556 . ?
S99 Rb3 As1 111.8(4) 2_556 . ?
S3 Rb3 As1 107.91(4) 1_444 . ?
S1 Rb3 As1 33.92(4) . . ?
S1 Rb3 S5 138.29(5) 2 . ?
S4 Rb3 S5 59.53(5) . . ?
S9 Rb3 S5 107.65(6) 1_454 . ?
S8 Rb3 S5 143.07(5) 2 . ?
S9 Rb3 S5 84.25(5) 2_556 . ?
S99 Rb3 S5 81.6(4) 2_556 . ?
S3 Rb3 S5 94.62(5) 1_444 . ?
S1 Rb3 S5 56.42(5) . . ?
As1 Rb3 S5 33.97(3) . . ?
S1 Rb3 S4 60.25(5) 2 2 ?
S4 Rb3 S4 105.11(5) . 2 ?
S9 Rb3 S4 119.30(6) 1_454 2 ?
S8 Rb3 S4 68.29(5) 2 2 ?
S9 Rb3 S4 117.28(6) 2_556 2 ?
S99 Rb3 S4 104.5(3) 2_556 2 ?
S3 Rb3 S4 67.16(5) 1_444 2 ?
S1 Rb3 S4 72.13(5) . 2 ?
As1 Rb3 S4 102.95(4) . 2 ?
S5 Rb3 S4 127.39(5) . 2 ?
S1 Rb3 As2 112.35(6) 2 2_556 ?
S4 Rb3 As2 168.31(5) . 2_556 ?
S9 Rb3 As2 101.46(6) 1_454 2_556 ?
S8 Rb3 As2 34.11(5) 2 2_556 ?
S9 Rb3 As2 33.38(5) 2_556 2_556 ?
S99 Rb3 As2 28.0(3) 2_556 2_556 ?
S3 Rb3 As2 35.47(5) 1_444 2_556 ?
S1 Rb3 As2 118.18(5) . 2_556 ?
As1 Rb3 As2 136.46(4) . 2_556 ?
S5 Rb3 As2 109.30(5) . 2_556 ?
S4 Rb3 As2 84.30(5) 2 2_556 ?
S1 Rb4 S5 139.21(6) 1_566 2_556 ?
S1 Rb4 S9 64.13(6) 1_566 2_667 ?
S5 Rb4 S9 105.82(6) 2_556 2_667 ?
S1 Rb4 S4 80.50(6) 1_566 2_566 ?
S5 Rb4 S4 139.30(6) 2_556 2_566 ?
S9 Rb4 S4 81.39(6) 2_667 2_566 ?
S1 Rb4 S3 90.98(6) 1_566 1_455 ?
S5 Rb4 S3 108.25(6) 2_556 1_455 ?
S9 Rb4 S3 145.82(6) 2_667 1_455 ?
S4 Rb4 S3 71.15(5) 2_566 1_455 ?
S1 Rb4 S6 124.91(6) 1_566 . ?
S5 Rb4 S6 69.86(5) 2_556 . ?
S9 Rb4 S6 62.46(6) 2_667 . ?
S4 Rb4 S6 79.34(6) 2_566 . ?
S3 Rb4 S6 128.52(6) 1_455 . ?
S1 Rb4 S7 120.46(7) 1_566 2_566 ?
S5 Rb4 S7 91.53(7) 2_556 2_566 ?
S9 Rb4 S7 143.62(7) 2_667 2_566 ?
S4 Rb4 S7 65.31(6) 2_566 2_566 ?
S3 Rb4 S7 33.54(7) 1_455 2_566 ?
S6 Rb4 S7 95.82(7) . 2_566 ?
S1 Rb4 S99 78.3(3) 1_566 2_667 ?
S5 Rb4 S99 87.6(3) 2_556 2_667 ?
S9 Rb4 S99 18.2(3) 2_667 2_667 ?
S4 Rb4 S99 94.9(3) 2_566 2_667 ?
S3 Rb4 S99 163.8(3) 1_455 2_667 ?
S6 Rb4 S99 53.3(3) . 2_667 ?
S7 Rb4 S99 147.2(3) 2_566 2_667 ?
S1 Rb4 S1 101.26(5) 1_566 2_556 ?
S5 Rb4 S1 58.73(5) 2_556 2_556 ?
S9 Rb4 S1 138.65(6) 2_667 2_556 ?
S4 Rb4 S1 136.79(6) 2_566 2_556 ?
S3 Rb4 S1 65.66(5) 1_455 2_556 ?
S6 Rb4 S1 127.74(5) . 2_556 ?
S7 Rb4 S1 77.67(6) 2_566 2_556 ?
S99 Rb4 S1 128.0(3) 2_667 2_556 ?
S1 Rb4 S10 112.9(3) 1_566 2_566 ?
S5 Rb4 S10 96.4(3) 2_556 2_566 ?
S9 Rb4 S10 146.6(3) 2_667 2_566 ?
S4 Rb4 S10 65.6(3) 2_566 2_566 ?
S3 Rb4 S10 25.0(3) 1_455 2_566 ?
S6 Rb4 S10 104.1(3) . 2_566 ?
S7 Rb4 S10 8.6(3) 2_566 2_566 ?
S99 Rb4 S10 154.0(4) 2_667 2_566 ?
S1 Rb4 S10 74.5(3) 2_556 2_566 ?
S1 Rb4 Rb1 167.78(5) 1_566 . ?
S5 Rb4 Rb1 52.89(4) 2_556 . ?
S9 Rb4 Rb1 114.63(5) 2_667 . ?
S4 Rb4 Rb1 87.29(5) 2_566 . ?
S3 Rb4 Rb1 84.62(5) 1_455 . ?
S6 Rb4 Rb1 52.17(4) . . ?
S7 Rb4 Rb1 52.53(6) 2_566 . ?
S99 Rb4 Rb1 103.3(3) 2_667 . ?
S1 Rb4 Rb1 87.33(4) 2_556 . ?
S10 Rb4 Rb1 60.8(3) 2_566 . ?
S1 Rb4 As2 93.69(5) 1_566 2_667 ?
S5 Rb4 As2 89.13(5) 2_556 2_667 ?
S9 Rb4 As2 30.71(5) 2_667 2_667 ?
S4 Rb4 As2 77.24(5) 2_566 2_667 ?
S3 Rb4 As2 146.79(5) 1_455 2_667 ?
S6 Rb4 As2 31.82(5) . 2_667 ?
S7 Rb4 As2 121.55(7) 2_566 2_667 ?
S99 Rb4 As2 25.7(3) 2_667 2_667 ?
S1 Rb4 As2 144.41(5) 2_556 2_667 ?
S10 Rb4 As2 128.5(3) 2_566 2_667 ?
Rb1 Rb4 As2 83.97(4) . 2_667 ?
S1 As1 S5 108.08(9) . . ?
S1 As1 S2 111.02(9) . . ?
S5 As1 S2 112.61(9) . . ?
S1 As1 S4 111.09(9) . . ?
S5 As1 S4 110.08(8) . . ?
S2 As1 S4 103.95(8) . . ?
S1 As1 Rb3 72.72(7) . . ?
S5 As1 Rb3 73.22(7) . . ?
S2 As1 Rb3 170.58(6) . . ?
S4 As1 Rb3 66.72(6) . . ?
S1 As1 Rb1 160.00(7) . . ?
S5 As1 Rb1 59.64(6) . . ?
S2 As1 Rb1 88.84(6) . . ?
S4 As1 Rb1 64.09(6) . . ?
Rb3 As1 Rb1 88.03(3) . . ?
S1 As1 Rb1 114.20(7) . 2_556 ?
S5 As1 Rb1 54.07(6) . 2_556 ?
S2 As1 Rb1 60.43(6) . 2_556 ?
S4 As1 Rb1 134.69(7) . 2_556 ?
Rb3 As1 Rb1 126.75(3) . 2_556 ?
Rb1 As1 Rb1 72.87(3) . 2_556 ?
S1 As1 Rb2 54.48(6) . 2_656 ?
S5 As1 Rb2 133.81(6) . 2_656 ?
S2 As1 Rb2 56.98(6) . 2_656 ?
S4 As1 Rb2 116.11(6) . 2_656 ?
Rb3 As1 Rb2 124.90(3) . 2_656 ?
Rb1 As1 Rb2 145.52(3) . 2_656 ?
Rb1 As1 Rb2 91.52(2) 2_556 2_656 ?
S1 As1 Rb4 63.06(6) . 2_556 ?
S5 As1 Rb4 52.72(6) . 2_556 ?
S2 As1 Rb4 104.19(6) . 2_556 ?
S4 As1 Rb4 151.29(6) . 2_556 ?
Rb3 As1 Rb4 85.23(3) . 2_556 ?
Rb1 As1 Rb4 110.98(3) . 2_556 ?
Rb1 As1 Rb4 58.63(2) 2_556 2_556 ?
Rb2 As1 Rb4 84.37(2) 2_656 2_556 ?
As22 As2 S99 120.2(15) . . ?
As22 As2 S9 152.5(14) . . ?
S99 As2 S9 33.2(8) . . ?
As22 As2 S8 91.5(13) . 1_556 ?
S99 As2 S8 136.9(6) . 1_556 ?
S9 As2 S8 114.47(13) . 1_556 ?
As22 As2 S6 59.4(13) . 2_667 ?
S99 As2 S6 109.5(7) . 2_667 ?
S9 As2 S6 114.28(12) . 2_667 ?
S8 As2 S6 111.76(13) 1_556 2_667 ?
As22 As2 S3 58.5(14) . 2_667 ?
S99 As2 S3 74.0(9) . 2_667 ?
S9 As2 S3 103.67(13) . 2_667 ?
S8 As2 S3 104.73(11) 1_556 2_667 ?
S6 As2 S3 106.76(12) 2_667 2_667 ?
As22 As2 Rb3 116.2(14) . 2_556 ?
S99 As2 Rb3 73.2(7) . 2_556 ?
S9 As2 Rb3 70.01(9) . 2_556 ?
S8 As2 Rb3 66.46(8) 1_556 2_556 ?
S6 As2 Rb3 175.49(10) 2_667 2_556 ?
S3 As2 Rb3 70.25(8) 2_667 2_556 ?
As22 As2 Rb1 89.8(14) . 1_656 ?
S99 As2 Rb1 141.8(9) . 1_656 ?
S9 As2 Rb1 111.93(10) . 1_656 ?
S8 As2 Rb1 55.44(7) 1_556 1_656 ?
S6 As2 Rb1 63.68(8) 2_667 1_656 ?
S3 As2 Rb1 143.95(10) 2_667 1_656 ?
Rb3 As2 Rb1 116.58(6) 2_556 1_656 ?
As22 As2 Rb2 57.7(13) . 2_667 ?
S99 As2 Rb2 65.0(6) . 2_667 ?
S9 As2 Rb2 94.92(10) . 2_667 ?
S8 As2 Rb2 147.25(9) 1_556 2_667 ?
S6 As2 Rb2 64.43(8) 2_667 2_667 ?
S3 As2 Rb2 51.66(7) 2_667 2_667 ?
Rb3 As2 Rb2 114.59(5) 2_556 2_667 ?
Rb1 As2 Rb2 127.65(6) 1_656 2_667 ?
As22 As2 Rb4 114.0(13) . 2_667 ?
S99 As2 Rb4 63.1(9) . 2_667 ?
S9 As2 Rb4 55.06(8) . 2_667 ?
S8 As2 Rb4 132.57(9) 1_556 2_667 ?
S6 As2 Rb4 59.39(7) 2_667 2_667 ?
S3 As2 Rb4 122.63(9) 2_667 2_667 ?
Rb3 As2 Rb4 124.99(6) 2_556 2_667 ?
Rb1 As2 Rb4 84.04(4) 1_656 2_667 ?
Rb2 As2 Rb4 75.72(4) 2_667 2_667 ?
As2 As22 S6 107.0(15) . 2_667 ?
As2 As22 S3 108.4(16) . 2_667 ?
S6 As22 S3 126.4(6) 2_667 2_667 ?
As2 As22 S99 47.1(13) . . ?
S6 As22 S99 105.8(8) 2_667 . ?
S3 As22 S99 73.0(9) 2_667 . ?
As2 As22 S8 74.4(12) . 1_556 ?
S6 As22 S8 117.5(5) 2_667 1_556 ?
S3 As22 S8 110.0(5) 2_667 1_556 ?
S99 As22 S8 115.2(7) . 1_556 ?
As2 As22 S10 150.7(17) . 1_556 ?
S6 As22 S10 100.5(7) 2_667 1_556 ?
S3 As22 S10 44.8(6) 2_667 1_556 ?
S99 As22 S10 115.7(10) . 1_556 ?
S8 As22 S10 101.6(7) 1_556 1_556 ?
As2 As22 S9 22.1(11) . . ?
S6 As22 S9 103.5(5) 2_667 . ?
S3 As22 S9 95.0(5) 2_667 . ?
S99 As22 S9 25.8(7) . . ?
S8 As22 S9 95.4(5) 1_556 . ?
S10 As22 S9 139.7(7) 1_556 . ?
As2 As22 Rb2 115.5(14) . 2_667 ?
S6 As22 Rb2 71.6(3) 2_667 2_667 ?
S3 As22 Rb2 57.2(2) 2_667 2_667 ?
S99 As22 Rb2 70.6(6) . 2_667 ?
S8 As22 Rb2 165.1(5) 1_556 2_667 ?
S10 As22 Rb2 64.2(5) 1_556 2_667 ?
S9 As22 Rb2 93.6(3) . 2_667 ?
As2 As22 Rb3 56.9(12) . 2_556 ?
S6 As22 Rb3 163.8(6) 2_667 2_556 ?
S3 As22 Rb3 65.3(3) 2_667 2_556 ?
S99 As22 Rb3 64.8(6) . 2_556 ?
S8 As22 Rb3 60.3(3) 1_556 2_556 ?
S10 As22 Rb3 95.5(6) 1_556 2_556 ?
S9 As22 Rb3 62.1(2) . 2_556 ?
Rb2 As22 Rb3 114.5(3) 2_667 2_556 ?
As2 As22 Rb1 82.6(14) . 1_656 ?
S6 As22 Rb1 63.3(3) 2_667 1_656 ?
S3 As22 Rb1 159.2(5) 2_667 1_656 ?
S99 As22 Rb1 124.9(9) . 1_656 ?
S8 As22 Rb1 54.8(2) 1_556 1_656 ?
S10 As22 Rb1 119.4(7) 1_556 1_656 ?
S9 As22 Rb1 100.3(4) . 1_656 ?
Rb2 As22 Rb1 134.8(3) 2_667 1_656 ?
Rb3 As22 Rb1 110.0(2) 2_556 1_656 ?
As1 S1 Rb4 156.01(10) . 1_544 ?
As1 S1 Rb3 97.50(8) . 2 ?
Rb4 S1 Rb3 93.36(6) 1_544 2 ?
As1 S1 Rb2 94.62(8) . 2_656 ?
Rb4 S1 Rb2 106.83(6) 1_544 2_656 ?
Rb3 S1 Rb2 89.58(6) 2 2_656 ?
As1 S1 Rb3 73.36(6) . . ?
Rb4 S1 Rb3 88.66(6) 1_544 . ?
Rb3 S1 Rb3 76.28(5) 2 . ?
Rb2 S1 Rb3 159.76(7) 2_656 . ?
As1 S1 Rb4 86.05(7) . 2_556 ?
Rb4 S1 Rb4 78.74(5) 1_544 2_556 ?
Rb3 S1 Rb4 166.26(7) 2 2_556 ?
Rb2 S1 Rb4 103.40(6) 2_656 2_556 ?
Rb3 S1 Rb4 92.17(5) . 2_556 ?
As1 S2 Cd1 88.24(7) . . ?
As1 S2 Rb2 147.22(9) . . ?
Cd1 S2 Rb2 85.53(5) . . ?
As1 S2 Rb2 91.48(7) . 2_656 ?
Cd1 S2 Rb2 102.69(6) . 2_656 ?
Rb2 S2 Rb2 121.28(6) . 2_656 ?
As1 S2 Rb1 87.84(6) . 2_556 ?
Cd1 S2 Rb1 143.24(7) . 2_556 ?
Rb2 S2 Rb1 78.39(5) . 2_556 ?
Rb2 S2 Rb1 113.94(6) 2_656 2_556 ?
As1 S4 Cd1 88.00(7) . . ?
As1 S4 Rb4 166.11(10) . 2_566 ?
Cd1 S4 Rb4 104.51(6) . 2_566 ?
As1 S4 Rb3 77.84(6) . . ?
Cd1 S4 Rb3 162.12(8) . . ?
Rb4 S4 Rb3 88.69(5) 2_566 . ?
As1 S4 Rb1 81.55(6) . . ?
Cd1 S4 Rb1 91.04(6) . . ?
Rb4 S4 Rb1 103.86(6) 2_566 . ?
Rb3 S4 Rb1 97.53(6) . . ?
As1 S4 Rb3 87.99(7) . 2 ?
Cd1 S4 Rb3 93.95(6) . 2 ?
Rb4 S4 Rb3 85.18(5) 2_566 2 ?
Rb3 S4 Rb3 74.89(5) . 2 ?
Rb1 S4 Rb3 168.25(6) . 2 ?
As1 S5 Rb1 86.22(7) . . ?
As1 S5 Rb2 156.80(9) . 2_556 ?
Rb1 S5 Rb2 83.53(5) . 2_556 ?
As1 S5 Rb4 96.39(7) . 2_556 ?
Rb1 S5 Rb4 165.15(8) . 2_556 ?
Rb2 S5 Rb4 98.84(6) 2_556 2_556 ?
As1 S5 Rb1 94.69(7) . 2_556 ?
Rb1 S5 Rb1 90.47(6) . 2_556 ?
Rb2 S5 Rb1 106.13(6) 2_556 2_556 ?
Rb4 S5 Rb1 74.76(5) 2_556 2_556 ?
As1 S5 Rb3 72.82(6) . . ?
Rb1 S5 Rb3 96.27(6) . . ?
Rb2 S5 Rb3 87.66(5) 2_556 . ?
Rb4 S5 Rb3 98.46(6) 2_556 . ?
Rb1 S5 Rb3 165.29(7) 2_556 . ?
As22 S6 As2 13.6(4) 2_667 2_667 ?
As22 S6 Cd1 92.9(4) 2_667 . ?
As2 S6 Cd1 106.36(10) 2_667 . ?
As22 S6 Rb1 171.9(4) 2_667 . ?
As2 S6 Rb1 160.46(11) 2_667 . ?
Cd1 S6 Rb1 92.92(7) . . ?
As22 S6 Rb4 101.1(4) 2_667 . ?
As2 S6 Rb4 88.80(9) 2_667 . ?
Cd1 S6 Rb4 158.30(8) . . ?
Rb1 S6 Rb4 71.78(5) . . ?
As22 S6 Rb1 87.9(3) 2_667 2_566 ?
As2 S6 Rb1 83.89(9) 2_667 2_566 ?
Cd1 S6 Rb1 98.09(7) . 2_566 ?
Rb1 S6 Rb1 96.75(6) . 2_566 ?
Rb4 S6 Rb1 98.92(6) . 2_566 ?
As22 S6 Rb2 78.5(3) 2_667 . ?
As2 S6 Rb2 83.82(9) 2_667 . ?
Cd1 S6 Rb2 78.64(6) . . ?
Rb1 S6 Rb2 97.22(6) . . ?
Rb4 S6 Rb2 87.90(6) . . ?
Rb1 S6 Rb2 165.80(7) 2_566 . ?
S10 S3 As22 75.5(10) 2_666 2_667 ?
S10 S3 S7 14.4(8) 2_666 2_666 ?
As22 S3 S7 89.1(4) 2_667 2_666 ?
S10 S3 As2 88.2(8) 2_666 2_667 ?
As22 S3 As2 13.1(4) 2_667 2_667 ?
S7 S3 As2 101.48(15) 2_666 2_667 ?
S10 S3 S99 127.9(10) 2_666 2_667 ?
As22 S3 S99 55.1(7) 2_667 2_667 ?
S7 S3 S99 142.3(6) 2_666 2_667 ?
As2 S3 S99 44.3(6) 2_667 2_667 ?
S10 S3 Rb2 85.4(7) 2_666 . ?
As22 S3 Rb2 91.1(3) 2_667 . ?
S7 S3 Rb2 89.83(11) 2_666 . ?
As2 S3 Rb2 95.28(9) 2_667 . ?
S99 S3 Rb2 80.4(4) 2_667 . ?
S10 S3 Rb4 90.2(8) 2_666 1_655 ?
As22 S3 Rb4 152.7(3) 2_667 1_655 ?
S7 S3 Rb4 75.79(11) 2_666 1_655 ?
As2 S3 Rb4 153.25(10) 2_667 1_655 ?
S99 S3 Rb4 141.6(6) 2_667 1_655 ?
Rb2 S3 Rb4 111.20(7) . 1_655 ?
S10 S3 Rb3 124.6(6) 2_666 1_666 ?
As22 S3 Rb3 84.5(3) 2_667 1_666 ?
S7 S3 Rb3 122.81(12) 2_666 1_666 ?
As2 S3 Rb3 74.28(8) 2_667 1_666 ?
S99 S3 Rb3 70.1(4) 2_667 1_666 ?
Rb2 S3 Rb3 146.86(8) . 1_666 ?
Rb4 S3 Rb3 84.84(5) 1_655 1_666 ?
S10 S7 S3 41.0(19) . 2_666 ?
S10 S7 Cd1 91.9(18) . . ?
S3 S7 Cd1 101.52(14) 2_666 . ?
S10 S7 Cd1 72.2(19) . 2_666 ?
S3 S7 Cd1 111.67(15) 2_666 2_666 ?
Cd1 S7 Cd1 91.22(10) . 2_666 ?
S10 S7 Rb1 164.2(19) . 2_566 ?
S3 S7 Rb1 136.44(15) 2_666 2_566 ?
Cd1 S7 Rb1 103.35(10) . 2_566 ?
Cd1 S7 Rb1 102.97(11) 2_666 2_566 ?
S10 S7 Rb4 112(2) . 2_566 ?
S3 S7 Rb4 70.68(11) 2_666 2_566 ?
Cd1 S7 Rb4 99.94(9) . 2_566 ?
Cd1 S7 Rb4 167.96(12) 2_666 2_566 ?
Rb1 S7 Rb4 70.21(7) 2_566 2_566 ?
S10 S7 Rb2 54.8(18) . 2_666 ?
S3 S7 Rb2 57.50(10) 2_666 2_666 ?
Cd1 S7 Rb2 146.41(12) . 2_666 ?
Cd1 S7 Rb2 75.75(7) 2_666 2_666 ?
Rb1 S7 Rb2 109.66(9) 2_566 2_666 ?
Rb4 S7 Rb2 96.87(8) 2_566 2_666 ?
As2 S8 As22 14.0(3) 1_554 1_554 ?
As2 S8 Cd1 104.72(9) 1_554 . ?
As22 S8 Cd1 91.6(4) 1_554 . ?
As2 S8 Rb2 147.32(10) 1_554 2_656 ?
As22 S8 Rb2 161.0(4) 1_554 2_656 ?
Cd1 S8 Rb2 107.32(6) . 2_656 ?
As2 S8 Rb1 92.70(8) 1_554 1_655 ?
As22 S8 Rb1 92.3(3) 1_554 1_655 ?
Cd1 S8 Rb1 108.41(7) . 1_655 ?
Rb2 S8 Rb1 83.26(5) 2_656 1_655 ?
As2 S8 Rb3 79.43(8) 1_554 2 ?
As22 S8 Rb3 86.2(3) 1_554 2 ?
Cd1 S8 Rb3 99.31(6) . 2 ?
Rb2 S8 Rb3 89.19(5) 2_656 2 ?
Rb1 S8 Rb3 152.27(7) 1_655 2 ?
S99 S9 As2 57.8(10) . . ?
S99 S9 As22 52.6(11) . . ?
As2 S9 As22 5.5(3) . . ?
S99 S9 Rb4 95.2(11) . 2_667 ?
As2 S9 Rb4 94.23(10) . 2_667 ?
As22 S9 Rb4 92.8(2) . 2_667 ?
S99 S9 Rb2 100.8(11) . . ?
As2 S9 Rb2 154.10(13) . . ?
As22 S9 Rb2 150.8(3) . . ?
Rb4 S9 Rb2 102.74(7) 2_667 . ?
S99 S9 Rb3 169.5(9) . 1_656 ?
As2 S9 Rb3 112.60(11) . 1_656 ?
As22 S9 Rb3 117.9(3) . 1_656 ?
Rb4 S9 Rb3 89.55(7) 2_667 1_656 ?
Rb2 S9 Rb3 87.24(6) . 1_656 ?
S99 S9 Rb3 82.6(11) . 2_556 ?
As2 S9 Rb3 76.61(9) . 2_556 ?
As22 S9 Rb3 78.4(2) . 2_556 ?
Rb4 S9 Rb3 170.32(8) 2_667 2_556 ?
Rb2 S9 Rb3 86.94(6) . 2_556 ?
Rb3 S9 Rb3 91.10(6) 1_656 2_556 ?
S9 S99 As2 89.0(14) . . ?
S9 S99 As22 101.5(14) . . ?
As2 S99 As22 12.7(4) . . ?
S9 S99 S3 140.8(12) . 2_667 ?
As2 S99 S3 61.7(6) . 2_667 ?
As22 S99 S3 51.9(6) . 2_667 ?
S9 S99 Rb3 79.1(9) . 2_556 ?
As2 S99 Rb3 78.8(6) . 2_556 ?
As22 S99 Rb3 83.6(6) . 2_556 ?
S3 S99 Rb3 70.5(5) 2_667 2_556 ?
S9 S99 Rb4 66.5(12) . 2_667 ?
As2 S99 Rb4 91.2(10) . 2_667 ?
As22 S99 Rb4 94.1(9) . 2_667 ?
S3 S99 Rb4 133.7(8) 2_667 2_667 ?
Rb3 S99 Rb4 144.4(7) 2_556 2_667 ?
S9 S99 Rb2 152.5(15) . 2_667 ?
As2 S99 Rb2 89.3(7) . 2_667 ?
As22 S99 Rb2 77.2(6) . 2_667 ?
S3 S99 Rb2 59.0(4) 2_667 2_667 ?
Rb3 S99 Rb2 127.4(7) 2_556 2_667 ?
Rb4 S99 Rb2 86.1(4) 2_667 2_667 ?
S9 S99 Rb2 62.0(9) . . ?
As2 S99 Rb2 147.4(9) . . ?
As22 S99 Rb2 159.3(8) . . ?
S3 S99 Rb2 132.9(10) 2_667 . ?
Rb3 S99 Rb2 80.9(4) 2_556 . ?
Rb4 S99 Rb2 90.6(5) 2_667 . ?
Rb2 S99 Rb2 123.4(5) 2_667 . ?
S7 S10 S3 125(3) . 2_666 ?
S7 S10 As22 163(2) . 1_554 ?
S3 S10 As22 59.7(8) 2_666 1_554 ?
S7 S10 Cd1 95.0(19) . 2_666 ?
S3 S10 Cd1 137.5(12) 2_666 2_666 ?
As22 S10 Cd1 87.3(7) 1_554 2_666 ?
S7 S10 Cd1 75.3(18) . . ?
S3 S10 Cd1 110.9(8) 2_666 . ?
As22 S10 Cd1 87.7(6) 1_554 . ?
Cd1 S10 Cd1 91.9(6) 2_666 . ?
S7 S10 Rb2 116.8(19) . 2_666 ?
S3 S10 Rb2 66.6(6) 2_666 2_666 ?
As22 S10 Rb2 80.3(7) 1_554 2_666 ?
Cd1 S10 Rb2 83.1(5) 2_666 2_666 ?
Cd1 S10 Rb2 167.2(8) . 2_666 ?
S7 S10 Rb4 59.9(19) . 2_566 ?
S3 S10 Rb4 64.9(7) 2_666 2_566 ?
As22 S10 Rb4 120.1(7) 1_554 2_566 ?
Cd1 S10 Rb4 152.4(7) 2_666 2_566 ?
Cd1 S10 Rb4 92.2(6) . 2_566 ?
Rb2 S10 Rb4 97.6(4) 2_666 2_566 ?

loop_
_geom_bond_atom_site_label_1
_geom_bond_atom_site_label_2
_geom_bond_distance
_geom_bond_site_symmetry_2
_geom_bond_publ_flag
Cd1 S10 2.70(2) 2_666 ?
Cd1 S8 2.705(2) . ?
Cd1 S2 2.711(2) . ?
Cd1 S4 2.716(2) . ?
Cd1 S7 2.720(3) . ?
Cd1 S6 2.732(2) . ?
Cd1 S10 2.811(19) . ?
Cd1 S7 2.819(3) 2_666 ?
Cd1 Rb2 4.1642(13) . ?
Cd1 Rb1 4.4526(13) . ?
Rb1 S5 3.309(2) . ?
Rb1 S8 3.324(2) 1_455 ?
Rb1 S5 3.359(2) 2_556 ?
Rb1 S6 3.380(2) . ?
Rb1 S7 3.428(4) 2_566 ?
Rb1 S4 3.479(2) . ?
Rb1 S2 3.599(2) 2_556 ?
Rb1 S6 3.634(3) 2_566 ?
Rb1 As1 3.8262(12) . ?
Rb1 As2 4.031(2) 1_454 ?
Rb1 Rb4 4.0644(15) . ?
Rb1 As22 4.065(11) 1_454 ?
Rb2 S3 3.235(2) . ?
Rb2 S5 3.317(2) 2_556 ?
Rb2 S8 3.319(2) 2_656 ?
Rb2 S2 3.379(2) . ?
Rb2 S1 3.397(2) 2_656 ?
Rb2 S9 3.453(3) . ?
Rb2 S2 3.489(2) 2_656 ?
Rb2 S10 3.51(2) 2_666 ?
Rb2 S99 3.72(2) 2_667 ?
Rb2 S6 3.727(3) . ?
Rb2 S7 3.836(3) 2_666 ?
Rb2 S99 3.84(2) . ?
Rb3 S1 3.382(2) 2 ?
Rb3 S4 3.458(2) . ?
Rb3 S9 3.471(3) 1_454 ?
Rb3 S8 3.482(2) 2 ?
Rb3 S9 3.606(3) 2_556 ?
Rb3 S99 3.64(2) 2_556 ?
Rb3 S3 3.650(3) 1_444 ?
Rb3 S1 3.667(2) . ?
Rb3 As1 3.6801(13) . ?
Rb3 S5 3.688(2) . ?
Rb3 S4 3.705(2) 2 ?
Rb3 As2 3.733(2) 2_556 ?
Rb4 S1 3.259(2) 1_566 ?
Rb4 S5 3.335(2) 2_556 ?
Rb4 S9 3.389(3) 2_667 ?
Rb4 S4 3.455(2) 2_566 ?
Rb4 S3 3.537(3) 1_455 ?
Rb4 S6 3.550(2) . ?
Rb4 S7 3.634(4) 2_566 ?
Rb4 S99 3.68(3) 2_667 ?
Rb4 S1 3.722(2) 2_556 ?
Rb4 S10 3.91(2) 2_566 ?
Rb4 As2 4.123(2) 2_667 ?
As1 S1 2.143(2) . ?
As1 S5 2.152(2) . ?
As1 S2 2.177(2) . ?
As1 S4 2.183(2) . ?
As1 Rb1 4.1353(13) 2_556 ?
As1 Rb2 4.1603(14) 2_656 ?
As1 Rb4 4.1652(15) 2_556 ?
As2 As22 0.536(13) . ?
As2 S99 1.79(2) . ?
As2 S9 2.111(3) . ?
As2 S8 2.130(3) 1_556 ?
As2 S6 2.174(3) 2_667 ?
As2 S3 2.250(3) 2_667 ?
As2 Rb3 3.733(2) 2_556 ?
As2 Rb1 4.031(2) 1_656 ?
As2 Rb2 4.107(2) 2_667 ?
As2 Rb4 4.123(2) 2_667 ?
As22 S6 1.956(11) 2_667 ?
As22 S3 2.023(12) 2_667 ?
As22 S99 2.11(2) . ?
As22 S8 2.210(10) 1_556 ?
As22 S10 2.27(3) 1_556 ?
As22 S9 2.599(14) . ?
As22 Rb2 3.848(10) 2_667 ?
As22 Rb3 3.999(11) 2_556 ?
As22 Rb1 4.065(11) 1_656 ?
S1 Rb4 3.259(2) 1_544 ?
S1 Rb3 3.382(2) 2 ?
S1 Rb2 3.397(2) 2_656 ?
S1 Rb4 3.722(2) 2_556 ?
S2 Rb2 3.489(2) 2_656 ?
S2 Rb1 3.599(2) 2_556 ?
S4 Rb4 3.455(2) 2_566 ?
S4 Rb3 3.705(2) 2 ?
S5 Rb2 3.316(2) 2_556 ?
S5 Rb4 3.335(2) 2_556 ?
S5 Rb1 3.360(2) 2_556 ?
S6 As22 1.956(11) 2_667 ?
S6 As2 2.174(3) 2_667 ?
S6 Rb1 3.634(3) 2_566 ?
S3 S10 1.650(18) 2_666 ?
S3 As22 2.023(12) 2_667 ?
S3 S7 2.071(4) 2_666 ?
S3 As2 2.250(3) 2_667 ?
S3 S99 2.46(2) 2_667 ?
S3 Rb4 3.537(3) 1_655 ?
S3 Rb3 3.650(3) 1_666 ?
S7 S10 0.63(2) . ?
S7 S3 2.071(4) 2_666 ?
S7 Cd1 2.819(3) 2_666 ?
S7 Rb1 3.428(4) 2_566 ?
S7 Rb4 3.634(3) 2_566 ?
S7 Rb2 3.836(3) 2_666 ?
S8 As2 2.130(3) 1_554 ?
S8 As22 2.210(10) 1_554 ?
S8 Rb2 3.319(2) 2_656 ?
S8 Rb1 3.324(2) 1_655 ?
S8 Rb3 3.482(2) 2 ?
S9 S99 1.16(2) . ?
S9 Rb4 3.389(3) 2_667 ?
S9 Rb3 3.470(3) 1_656 ?
S9 Rb3 3.606(3) 2_556 ?
S99 S3 2.46(2) 2_667 ?
S99 Rb3 3.64(2) 2_556 ?
S99 Rb4 3.68(3) 2_667 ?
S99 Rb2 3.72(2) 2_667 ?
S10 S3 1.650(18) 2_666 ?
S10 As22 2.27(3) 1_554 ?
S10 Cd1 2.70(2) 2_666 ?
S10 Rb2 3.51(2) 2_666 ?
S10 Rb4 3.91(2) 2_566 ?
